data_4309219
loop_
_publ_author_name
'Bao-Qing Ma'
'Karen L. Mulfort'
'Joseph T. Hupp'

_publ_section_title
;
Microporous Pillared Paddle-Wheel Frameworks Based on Mixed-Ligand
Coordination of Zinc Ions
;
_journal_name_full 'Inorganic Chemistry'
_journal_page_first 4912
_journal_page_last 4914
_journal_paper_doi 10.1021/ic050452i
_journal_volume 44
_journal_year 2005
_chemical_formula_sum 'C48 H24 N4 O12 Zn2'
_chemical_formula_weight 979.45
_chemical_name_systematic
; 
 ? 
;
_space_group_IT_number 4
_symmetry_cell_setting monoclinic
_symmetry_space_group_name_Hall 'P 2yb'
_symmetry_space_group_name_H-M 'P 1 21 1'
_atom_sites_solution_hydrogens geom
_atom_sites_solution_primary direct
_atom_sites_solution_secondary difmap
_audit_creation_method SHELXL-97
_cell_angle_alpha 90.00
_cell_angle_beta 102.582(2)
_cell_angle_gamma 90.00
_cell_formula_units_Z 2
_cell_length_a 12.9938(13)
_cell_length_b 22.318(2)
_cell_length_c 13.0908(13)
_cell_measurement_temperature 120(1)
_cell_volume 3705.1(6)
_computing_cell_refinement SMART
_computing_data_collection SMART
_computing_data_reduction SAINT
_computing_molecular_graphics XP
_computing_publication_material XCIF
_computing_structure_refinement 'SHELXL-97 (Sheldrick, 1997)'
_computing_structure_solution 'SHELXS-97 (Sheldrick, 1990)'
_diffrn_ambient_temperature 120(1)
_diffrn_measured_fraction_theta_full 1.000
_diffrn_measured_fraction_theta_max 1.000
_diffrn_measurement_device_type 'SMART CCD 1000'
_diffrn_radiation_monochromator graphite
_diffrn_radiation_source 'fine-focus sealed tube'
_diffrn_radiation_type MoK\a
_diffrn_radiation_wavelength 0.71073
_diffrn_reflns_av_R_equivalents 0.0617
_diffrn_reflns_av_sigmaI/netI 0.0844
_diffrn_reflns_limit_h_max 15
_diffrn_reflns_limit_h_min -16
_diffrn_reflns_limit_k_max 28
_diffrn_reflns_limit_k_min -28
_diffrn_reflns_limit_l_max 16
_diffrn_reflns_limit_l_min -16
_diffrn_reflns_number 32597
_diffrn_reflns_theta_full 27.00
_diffrn_reflns_theta_max 27.00
_diffrn_reflns_theta_min 1.59
_exptl_absorpt_coefficient_mu 0.689
_exptl_absorpt_correction_T_max 0.86500
_exptl_absorpt_correction_T_min 0.77084
_exptl_absorpt_correction_type face-indexed
_exptl_crystal_colour yellow
_exptl_crystal_density_diffrn 0.878
_exptl_crystal_density_method 'not measured'
_exptl_crystal_description block
_exptl_crystal_F_000 992
_exptl_crystal_size_max 0.132
_exptl_crystal_size_mid 0.113
_exptl_crystal_size_min 0.078
_refine_diff_density_max 1.182
_refine_diff_density_min -0.347
_refine_diff_density_rms 0.081
_refine_ls_abs_structure_details 'Flack H D (1983), Acta Cryst. A39, 876-881'
_refine_ls_abs_structure_Flack 0.00
_refine_ls_extinction_method none
_refine_ls_goodness_of_fit_ref 0.938
_refine_ls_hydrogen_treatment mixed
_refine_ls_matrix_type full
_refine_ls_number_parameters 597
_refine_ls_number_reflns 15936
_refine_ls_number_restraints 1
_refine_ls_restrained_S_all 0.938
_refine_ls_R_factor_all 0.0648
_refine_ls_R_factor_gt 0.0492
_refine_ls_shift/su_max 0.001
_refine_ls_shift/su_mean 0.000
_refine_ls_structure_factor_coef Fsqd
_refine_ls_weighting_details 'calc w=1/[\s^2^(Fo^2^)+(0.0560P)^2^+0.0000P] where P=(Fo^2^+2Fc^2^)/3'
_refine_ls_weighting_scheme calc
_refine_ls_wR_factor_gt 0.1085
_refine_ls_wR_factor_ref 0.1138
_reflns_number_gt 12263
_reflns_number_total 15936
_reflns_threshold_expression >2sigma(I)
_cod_data_source_file ic050452isi20050325_110118.cif
_cod_data_source_block face
_cod_database_code 4309219

loop_
_symmetry_equiv_pos_as_xyz
'x, y, z'
'-x, y+1/2, -z'

loop_
_atom_site_label
_atom_site_type_symbol
_atom_site_fract_x
_atom_site_fract_y
_atom_site_fract_z
_atom_site_U_iso_or_equiv
_atom_site_adp_type
_atom_site_occupancy
_atom_site_symmetry_multiplicity
_atom_site_calc_flag
_atom_site_refinement_flags
_atom_site_disorder_assembly
_atom_site_disorder_group
C1 C 0.8443(3) 0.29354(17) 0.9603(3) 0.0301(9) Uani 1 1 d . . .
H1 H 0.8843 0.2709 1.0166 0.036 Uiso 1 1 calc R . .
C2 C 0.8471(3) 0.35387(17) 0.9666(3) 0.0328(9) Uani 1 1 d . . .
H2 H 0.8881 0.3732 1.0265 0.039 Uiso 1 1 calc R . .
C3 C 0.7900(3) 0.38699(19) 0.8853(3) 0.0286(10) Uani 1 1 d . . .
C4 C 0.7326(3) 0.35860(18) 0.7988(3) 0.0319(9) Uani 1 1 d . . .
H4 H 0.6943 0.3805 0.7406 0.038 Uiso 1 1 calc R . .
C5 C 0.7326(3) 0.29647(18) 0.7998(4) 0.0330(10) Uani 1 1 d . . .
H5 H 0.6911 0.2761 0.7413 0.040 Uiso 1 1 calc R . .
C6 C 0.8809(3) 0.48122(16) 0.8802(3) 0.0274(9) Uani 1 1 d . . .
C7 C 0.8747(3) 0.54727(18) 0.8733(3) 0.0258(8) Uani 1 1 d . . .
C8 C 0.7782(3) 0.57701(18) 0.8722(3) 0.0228(10) Uani 1 1 d . . .
C9 C 0.6874(3) 0.54533(18) 0.8776(3) 0.0252(8) Uani 1 1 d . . .
C10 C 0.6891(3) 0.47871(16) 0.8841(3) 0.0286(9) Uani 1 1 d . . .
C11 C 0.5943(3) 0.57469(18) 0.8791(3) 0.0323(10) Uani 1 1 d . . .
H11 H 0.5333 0.5526 0.8848 0.039 Uiso 1 1 calc R . .
C12 C 0.5905(3) 0.63776(19) 0.8720(3) 0.0313(10) Uani 1 1 d . . .
H12 H 0.5261 0.6581 0.8714 0.038 Uiso 1 1 calc R . .
C13 C 0.6787(3) 0.6700(2) 0.8662(3) 0.0276(8) Uani 1 1 d . . .
C14 C 0.7760(3) 0.64069(18) 0.8671(3) 0.0232(9) Uani 1 1 d . . .
C15 C 0.8680(3) 0.67141(19) 0.8622(3) 0.0232(7) Uani 1 1 d . . .
C16 C 0.9601(3) 0.64230(18) 0.8634(3) 0.0276(9) Uani 1 1 d . . .
H16 H 1.0218 0.6645 0.8604 0.033 Uiso 1 1 calc R . .
C17 C 0.9642(3) 0.57922(18) 0.8690(3) 0.0275(9) Uani 1 1 d . . .
H17 H 1.0286 0.5589 0.8698 0.033 Uiso 1 1 calc R . .
C18 C 0.8654(3) 0.73826(16) 0.8562(3) 0.0277(9) Uani 1 1 d . . .
C19 C 0.6752(3) 0.73490(17) 0.8638(3) 0.0286(9) Uani 1 1 d . . .
C20 C 0.7638(3) 0.83012(19) 0.8539(3) 0.0261(9) Uani 1 1 d . . .
C21 C 0.7191(3) 0.85695(17) 0.7615(3) 0.0361(10) Uani 1 1 d . . .
H21 H 0.6927 0.8338 0.7005 0.043 Uiso 1 1 calc R . .
C22 C 0.7130(3) 0.91969(18) 0.7586(4) 0.0345(10) Uani 1 1 d . . .
H22 H 0.6824 0.9393 0.6948 0.041 Uiso 1 1 calc R . .
C23 C 0.7971(4) 0.92486(17) 0.9340(4) 0.0372(11) Uani 1 1 d . . .
H23 H 0.8253 0.9484 0.9941 0.045 Uiso 1 1 calc R . .
C24 C 0.8063(4) 0.86202(18) 0.9412(3) 0.0374(11) Uani 1 1 d . . .
H24 H 0.8406 0.8429 1.0043 0.045 Uiso 1 1 calc R . .
C25 C 0.7455(3) 0.1163(2) 0.6599(3) 0.0285(10) Uani 1 1 d . . .
C26 C 0.7463(3) 0.12281(18) 0.5451(3) 0.0332(10) Uani 1 1 d . . .
C27 C 0.7565(4) 0.1807(2) 0.5069(3) 0.0463(12) Uani 1 1 d . . .
H27 H 0.7613 0.2143 0.5524 0.056 Uiso 1 1 calc R . .
C28 C 0.7597(4) 0.1889(2) 0.4027(4) 0.0544(14) Uani 1 1 d . . .
H28 H 0.7641 0.2281 0.3758 0.065 Uiso 1 1 calc R . .
C29 C 0.7561(3) 0.1377(2) 0.3358(3) 0.0350(10) Uani 1 1 d . . .
C30 C 0.7458(4) 0.0799(2) 0.3760(3) 0.0341(10) Uani 1 1 d . . .
C31 C 0.7409(3) 0.07458(18) 0.4829(3) 0.0330(10) Uani 1 1 d . . .
H31 H 0.7336 0.0360 0.5111 0.040 Uiso 1 1 calc R . .
C32 C 0.7621(3) 0.14396(19) 0.2291(3) 0.0361(10) Uani 1 1 d . . .
H32 H 0.7689 0.1827 0.2013 0.043 Uiso 1 1 calc R . .
C33 C 0.7583(3) 0.09539(16) 0.1670(3) 0.0269(9) Uani 1 1 d . . .
C34 C 0.7469(4) 0.0371(2) 0.2079(3) 0.0415(10) Uani 1 1 d . . .
H34 H 0.7417 0.0030 0.1636 0.050 Uiso 1 1 calc R . .
C35 C 0.7434(4) 0.03041(19) 0.3106(4) 0.0471(12) Uani 1 1 d . . .
H35 H 0.7394 -0.0087 0.3381 0.057 Uiso 1 1 calc R . .
C36 C 0.7645(3) 0.1026(2) 1.0549(3) 0.0227(8) Uani 1 1 d . . .
C37 C 0.9576(3) 0.09855(18) 0.8742(3) 0.0258(9) Uani 1 1 d . . .
C38 C 1.0715(3) 0.09214(16) 0.8687(3) 0.0259(9) Uani 1 1 d . . .
C39 C 1.1302(3) 0.14259(18) 0.8674(3) 0.0291(9) Uani 1 1 d . . .
H39 H 1.1004 0.1810 0.8728 0.035 Uiso 1 1 calc R . .
C40 C 1.2365(3) 0.13704(19) 0.8580(3) 0.0269(9) Uani 1 1 d . . .
C41 C 1.2782(3) 0.07898(19) 0.8513(3) 0.0251(8) Uani 1 1 d . . .
C42 C 1.2159(3) 0.02842(16) 0.8519(3) 0.0281(9) Uani 1 1 d . . .
H42 H 1.2445 -0.0104 0.8468 0.034 Uiso 1 1 calc R . .
C43 C 1.1135(3) 0.03480(18) 0.8600(3) 0.0294(9) Uani 1 1 d . . .
H43 H 1.0705 0.0004 0.8598 0.035 Uiso 1 1 calc R . .
C44 C 1.3002(3) 0.18902(17) 0.8555(3) 0.0324(9) Uani 1 1 d . . .
H44 H 1.2710 0.2278 0.8588 0.039 Uiso 1 1 calc R . .
C45 C 1.4049(3) 0.18284(17) 0.8483(3) 0.0307(9) Uani 1 1 d . . .
H45 H 1.4476 0.2173 0.8473 0.037 Uiso 1 1 calc R . .
C46 C 1.4470(3) 0.12537(17) 0.8425(3) 0.0287(9) Uani 1 1 d . . .
C47 C 1.3861(3) 0.07454(18) 0.8423(3) 0.0281(9) Uani 1 1 d . . .
H47 H 1.4160 0.0362 0.8360 0.034 Uiso 1 1 calc R . .
C48 C 0.5609(3) 0.11798(19) 0.8372(3) 0.0280(9) Uani 1 1 d . . .
N1 N 0.7868(3) 0.26413(15) 0.8770(2) 0.0255(8) Uani 1 1 d . . .
N2 N 0.7870(3) 0.45217(14) 0.8898(3) 0.0287(8) Uani 1 1 d . . .
N3 N 0.7692(3) 0.76486(16) 0.8573(3) 0.0311(9) Uani 1 1 d . . .
N4 N 0.7503(2) 0.95250(15) 0.8456(2) 0.0231(8) Uani 1 1 d . . .
O1 O 0.9603(2) 0.45334(12) 0.8806(3) 0.0419(8) Uani 1 1 d . . .
O2 O 0.6138(2) 0.44978(13) 0.8903(3) 0.0432(8) Uani 1 1 d . . .
O3 O 0.9426(2) 0.76849(12) 0.8515(2) 0.0357(7) Uani 1 1 d . . .
O4 O 0.5959(2) 0.76455(13) 0.8639(3) 0.0425(8) Uani 1 1 d . . .
O5 O 0.5924(2) 0.06697(14) 0.8269(3) 0.0409(8) Uani 1 1 d . . .
O6 O 0.61511(19) 0.16537(14) 0.8477(2) 0.0339(7) Uani 1 1 d . . .
O7 O 0.9250(2) 0.15055(12) 0.8862(2) 0.0342(7) Uani 1 1 d . . .
O8 O 0.90414(19) 0.05072(14) 0.8677(2) 0.0380(7) Uani 1 1 d . . .
O9 O 0.7579(2) 0.05564(13) 1.0021(2) 0.0349(7) Uani 1 1 d . . .
O10 O 0.7786(2) 0.15421(12) 1.0231(2) 0.0318(7) Uani 1 1 d . . .
O11 O 0.7377(3) 0.06410(13) 0.6931(2) 0.0392(8) Uani 1 1 d . . .
O12 O 0.7567(2) 0.16231(13) 0.7126(2) 0.0370(8) Uani 1 1 d . . .
Zn1 Zn 0.77304(3) 0.173682(16) 0.87068(3) 0.01924(10) Uani 1 1 d . . .
Zn2 Zn 0.74551(3) 0.043151(16) 0.84397(3) 0.01999(10) Uani 1 1 d . . .

loop_
_atom_site_aniso_label
_atom_site_aniso_U_11
_atom_site_aniso_U_22
_atom_site_aniso_U_33
_atom_site_aniso_U_23
_atom_site_aniso_U_13
_atom_site_aniso_U_12
C1 0.034(2) 0.022(2) 0.030(2) 0.0015(16) -0.0029(17) 0.0025(16)
C2 0.042(2) 0.025(2) 0.028(2) 0.0021(16) -0.0009(19) -0.0017(17)
C3 0.040(2) 0.015(2) 0.030(2) -0.0033(16) 0.0048(19) -0.0053(17)
C4 0.039(2) 0.023(2) 0.031(2) 0.0085(17) 0.0003(18) 0.0046(18)
C5 0.033(2) 0.017(2) 0.048(3) -0.0051(19) 0.008(2) -0.0082(17)
C6 0.030(2) 0.019(2) 0.032(2) 0.0023(15) 0.0018(17) 0.0006(15)
C7 0.0309(19) 0.0164(18) 0.0283(18) -0.0046(17) 0.0026(15) -0.0027(17)
C8 0.023(2) 0.015(2) 0.027(2) 0.0020(15) -0.0006(17) 0.0004(14)
C9 0.0300(18) 0.0166(17) 0.0288(18) 0.0018(17) 0.0059(15) -0.0013(18)
C10 0.029(2) 0.018(2) 0.039(2) 0.0032(16) 0.0090(18) 0.0031(16)
C11 0.030(2) 0.018(2) 0.049(3) -0.0029(18) 0.008(2) -0.0027(17)
C12 0.026(2) 0.027(2) 0.043(3) 0.0000(18) 0.0110(19) 0.0082(17)
C13 0.0304(19) 0.0190(18) 0.0303(19) -0.0017(18) 0.0001(16) 0.0004(19)
C14 0.026(2) 0.022(2) 0.0199(19) 0.0047(15) 0.0018(16) 0.0020(16)
C15 0.0267(18) 0.0158(17) 0.0242(17) 0.0003(17) -0.0005(14) -0.0021(18)
C16 0.026(2) 0.023(2) 0.032(2) 0.0020(16) 0.0021(17) -0.0032(16)
C17 0.022(2) 0.023(2) 0.037(2) -0.0021(17) 0.0042(17) 0.0032(15)
C18 0.028(2) 0.019(2) 0.033(2) 0.0066(16) 0.0002(17) -0.0022(16)
C19 0.032(2) 0.023(2) 0.029(2) 0.0003(16) 0.0026(18) 0.0043(17)
C20 0.029(2) 0.013(2) 0.035(2) 0.0020(16) 0.0054(18) -0.0033(16)
C21 0.050(3) 0.0138(19) 0.039(2) -0.0096(17) -0.003(2) -0.0055(17)
C22 0.039(2) 0.020(2) 0.043(3) 0.0030(18) 0.004(2) -0.0007(17)
C23 0.058(3) 0.016(2) 0.033(2) -0.0004(17) 0.000(2) 0.0019(19)
C24 0.053(3) 0.018(2) 0.037(2) 0.0056(18) 0.003(2) 0.0071(19)
C25 0.025(2) 0.032(3) 0.030(3) 0.000(2) 0.0090(18) 0.0060(17)
C26 0.040(2) 0.038(3) 0.021(2) 0.0015(18) 0.0075(19) 0.0030(18)
C27 0.074(3) 0.038(3) 0.027(2) -0.005(2) 0.009(2) -0.005(2)
C28 0.099(4) 0.028(3) 0.038(3) -0.010(2) 0.018(3) -0.005(2)
C29 0.054(3) 0.033(3) 0.020(2) -0.0062(18) 0.0147(19) 0.006(2)
C30 0.047(3) 0.025(2) 0.034(2) 0.0018(19) 0.015(2) -0.0035(19)
C31 0.047(3) 0.025(2) 0.030(2) 0.0095(18) 0.015(2) 0.0012(18)
C32 0.050(3) 0.024(2) 0.034(3) 0.0038(18) 0.009(2) 0.0043(19)
C33 0.028(2) 0.026(3) 0.027(2) 0.0017(16) 0.0077(18) 0.0015(16)
C34 0.070(3) 0.028(2) 0.031(2) -0.001(2) 0.022(2) 0.000(2)
C35 0.087(4) 0.027(3) 0.031(2) 0.0029(19) 0.019(2) -0.006(2)
C36 0.0175(19) 0.031(2) 0.019(2) 0.0023(18) 0.0028(16) 0.0030(16)
C37 0.018(2) 0.037(3) 0.022(2) -0.0049(16) 0.0050(16) 0.0043(17)
C38 0.019(2) 0.031(2) 0.027(2) -0.0012(16) 0.0056(16) -0.0016(16)
C39 0.022(2) 0.028(2) 0.038(2) -0.0002(17) 0.0090(17) 0.0021(16)
C40 0.0174(19) 0.028(2) 0.035(2) 0.0001(17) 0.0057(16) -0.0005(16)
C41 0.0201(19) 0.028(2) 0.027(2) 0.0005(16) 0.0045(15) 0.0007(16)
C42 0.0218(19) 0.020(2) 0.044(2) 0.0007(16) 0.0123(17) 0.0029(15)
C43 0.0198(18) 0.032(2) 0.037(2) -0.0030(18) 0.0069(15) -0.0052(17)
C44 0.0205(19) 0.027(2) 0.050(3) -0.0008(17) 0.0081(17) 0.0046(16)
C45 0.0263(19) 0.025(2) 0.044(2) 0.0012(18) 0.0139(17) -0.0020(16)
C46 0.0080(18) 0.039(3) 0.040(2) 0.0032(17) 0.0073(16) 0.0039(15)
C47 0.0118(18) 0.033(2) 0.041(2) -0.0043(18) 0.0084(16) 0.0048(15)
C48 0.017(2) 0.038(3) 0.030(2) 0.0048(18) 0.0075(17) 0.0049(17)
N1 0.033(2) 0.018(2) 0.0214(19) -0.0015(13) -0.0024(16) -0.0034(14)
N2 0.0348(19) 0.0091(16) 0.042(2) -0.0005(13) 0.0091(17) -0.0027(13)
N3 0.032(2) 0.0141(18) 0.043(2) 0.0017(14) -0.0001(17) -0.0019(14)
N4 0.0344(19) 0.0115(19) 0.0229(19) 0.0033(13) 0.0052(16) 0.0072(13)
O1 0.0319(16) 0.0201(15) 0.075(2) -0.0010(14) 0.0151(16) 0.0044(12)
O2 0.0340(17) 0.0200(15) 0.078(2) 0.0002(15) 0.0169(16) -0.0038(13)
O3 0.0285(16) 0.0188(14) 0.056(2) 0.0040(13) 0.0001(14) -0.0066(12)
O4 0.0347(18) 0.0242(16) 0.071(2) -0.0011(15) 0.0171(16) 0.0063(13)
O5 0.0156(13) 0.0458(19) 0.062(2) -0.0050(15) 0.0113(13) 0.0044(12)
O6 0.0157(12) 0.0382(18) 0.0476(16) 0.0028(15) 0.0063(11) -0.0048(13)
O7 0.0201(14) 0.0299(16) 0.0562(19) 0.0020(13) 0.0158(13) 0.0014(11)
O8 0.0190(13) 0.0414(18) 0.0554(18) -0.0040(16) 0.0122(12) -0.0058(14)
O9 0.0545(18) 0.030(2) 0.0229(15) -0.0024(13) 0.0133(13) -0.0038(14)
O10 0.0397(16) 0.0302(18) 0.0276(15) 0.0044(12) 0.0120(13) 0.0004(12)
O11 0.060(2) 0.0389(19) 0.0212(15) 0.0049(13) 0.0143(14) 0.0058(15)
O12 0.0544(18) 0.036(2) 0.0228(14) -0.0045(13) 0.0137(13) -0.0012(15)
Zn1 0.01840(19) 0.0145(2) 0.0257(2) 0.00065(19) 0.00688(17) -0.00008(18)
Zn2 0.01728(19) 0.0151(2) 0.0283(2) 0.0002(2) 0.00652(17) -0.00004(18)

loop_
_atom_type_symbol
_atom_type_description
_atom_type_scat_dispersion_real
_atom_type_scat_dispersion_imag
_atom_type_scat_source
C C 0.0033 0.0016 'International Tables Vol C Tables 4.2.6.8 and 6.1.1.4'
H H 0.0000 0.0000 'International Tables Vol C Tables 4.2.6.8 and 6.1.1.4'
N N 0.0061 0.0033 'International Tables Vol C Tables 4.2.6.8 and 6.1.1.4'
O O 0.0106 0.0060 'International Tables Vol C Tables 4.2.6.8 and 6.1.1.4'
Zn Zn 0.2839 1.4301 'International Tables Vol C Tables 4.2.6.8 and 6.1.1.4'

loop_
_geom_angle_atom_site_label_1
_geom_angle_atom_site_label_2
_geom_angle_atom_site_label_3
_geom_angle
_geom_angle_site_symmetry_1
_geom_angle_site_symmetry_3
_geom_angle_publ_flag
C2 C1 N1 122.5(4) . . ?
C1 C2 C3 119.2(4) . . ?
C4 C3 C2 119.8(4) . . ?
C4 C3 N2 118.8(4) . . ?
C2 C3 N2 121.4(4) . . ?
C3 C4 C5 117.1(4) . . ?
N1 C5 C4 123.7(4) . . ?
O1 C6 N2 121.2(3) . . ?
O1 C6 C7 123.5(4) . . ?
N2 C6 C7 115.3(3) . . ?
C17 C7 C8 120.7(4) . . ?
C17 C7 C6 118.9(4) . . ?
C8 C7 C6 120.3(4) . . ?
C9 C8 C7 121.4(4) . . ?
C9 C8 C14 120.1(4) . . ?
C7 C8 C14 118.5(4) . . ?
C11 C9 C8 121.0(4) . . ?
C11 C9 C10 118.4(4) . . ?
C8 C9 C10 120.6(3) . . ?
O2 C10 N2 121.5(3) . . ?
O2 C10 C9 122.9(4) . . ?
N2 C10 C9 115.5(3) . . ?
C9 C11 C12 119.4(4) . . ?
C13 C12 C11 120.7(4) . . ?
C12 C13 C14 120.8(4) . . ?
C12 C13 C19 120.3(4) . . ?
C14 C13 C19 118.9(4) . . ?
C15 C14 C13 123.0(4) . . ?
C15 C14 C8 119.0(4) . . ?
C13 C14 C8 118.0(4) . . ?
C16 C15 C14 121.8(4) . . ?
C16 C15 C18 119.2(4) . . ?
C14 C15 C18 119.0(4) . . ?
C15 C16 C17 120.1(4) . . ?
C7 C17 C16 119.8(4) . . ?
O3 C18 N3 121.1(3) . . ?
O3 C18 C15 123.0(4) . . ?
N3 C18 C15 115.9(3) . . ?
O4 C19 N3 118.9(4) . . ?
O4 C19 C13 124.2(4) . . ?
N3 C19 C13 116.9(3) . . ?
C24 C20 C21 122.3(4) . . ?
C24 C20 N3 119.3(4) . . ?
C21 C20 N3 118.4(4) . . ?
C20 C21 C22 118.3(4) . . ?
N4 C22 C21 120.7(4) . . ?
N4 C23 C24 122.3(4) . . ?
C20 C24 C23 116.9(4) . . ?
O12 C25 O11 126.2(4) . . ?
O12 C25 C26 116.9(4) . . ?
O11 C25 C26 116.9(4) . . ?
C31 C26 C27 121.3(4) . . ?
C31 C26 C25 121.0(4) . . ?
C27 C26 C25 117.7(4) . . ?
C28 C27 C26 119.9(4) . . ?
C27 C28 C29 119.5(4) . . ?
C30 C29 C32 119.0(3) . . ?
C30 C29 C28 119.6(4) . . ?
C32 C29 C28 121.4(4) . . ?
C35 C30 C29 119.2(4) . . ?
C35 C30 C31 122.7(4) . . ?
C29 C30 C31 118.1(3) . . ?
C26 C31 C30 121.6(4) . . ?
C33 C32 C29 120.7(4) . . ?
C32 C33 C34 120.0(4) . . ?
C32 C33 C36 120.1(3) . 1_554 ?
C34 C33 C36 119.9(3) . 1_554 ?
C35 C34 C33 119.9(4) . . ?
C34 C35 C30 121.2(4) . . ?
O9 C36 O10 125.9(3) . . ?
O9 C36 C33 116.2(4) . 1_556 ?
O10 C36 C33 117.9(4) . 1_556 ?
O7 C37 O8 126.3(3) . . ?
O7 C37 C38 117.1(3) . . ?
O8 C37 C38 116.6(3) . . ?
C39 C38 C43 121.6(3) . . ?
C39 C38 C37 118.8(3) . . ?
C43 C38 C37 119.6(3) . . ?
C38 C39 C40 119.1(4) . . ?
C41 C40 C39 118.6(3) . . ?
C41 C40 C44 120.7(3) . . ?
C39 C40 C44 120.7(4) . . ?
C42 C41 C40 120.8(3) . . ?
C42 C41 C47 121.6(4) . . ?
C40 C41 C47 117.5(3) . . ?
C43 C42 C41 119.6(3) . . ?
C42 C43 C38 120.2(4) . . ?
C45 C44 C40 120.1(4) . . ?
C44 C45 C46 119.6(3) . . ?
C47 C46 C45 121.3(3) . . ?
C47 C46 C48 118.6(3) . 1_655 ?
C45 C46 C48 120.1(3) . 1_655 ?
C46 C47 C41 120.8(3) . . ?
O5 C48 O6 126.8(3) . . ?
O5 C48 C46 117.4(4) . 1_455 ?
O6 C48 C46 115.7(3) . 1_455 ?
C5 N1 C1 117.6(4) . . ?
C5 N1 Zn1 119.2(3) . . ?
C1 N1 Zn1 123.1(3) . . ?
C10 N2 C6 126.7(3) . . ?
C10 N2 C3 117.1(3) . . ?
C6 N2 C3 115.1(3) . . ?
C18 N3 C19 126.3(3) . . ?
C18 N3 C20 117.7(3) . . ?
C19 N3 C20 116.0(3) . . ?
C23 N4 C22 119.5(4) . . ?
C23 N4 Zn2 118.6(3) . 1_565 ?
C22 N4 Zn2 121.9(3) . 1_565 ?
C48 O5 Zn2 125.1(3) . . ?
C48 O6 Zn1 128.2(3) . . ?
C37 O7 Zn1 125.2(3) . . ?
C37 O8 Zn2 127.3(3) . . ?
C36 O9 Zn2 130.6(3) . . ?
C36 O10 Zn1 123.2(3) . . ?
C25 O11 Zn2 124.4(3) . . ?
C25 O12 Zn1 130.1(3) . . ?
O7 Zn1 O6 159.66(12) . . ?
O7 Zn1 N1 100.15(12) . . ?
O6 Zn1 N1 100.10(13) . . ?
O7 Zn1 O10 91.26(12) . . ?
O6 Zn1 O10 86.82(11) . . ?
N1 Zn1 O10 100.89(12) . . ?
O7 Zn1 O12 87.33(12) . . ?
O6 Zn1 O12 87.67(12) . . ?
N1 Zn1 O12 98.84(12) . . ?
O10 Zn1 O12 160.15(12) . . ?
O7 Zn1 Zn2 81.31(8) . . ?
O6 Zn1 Zn2 78.35(9) . . ?
N1 Zn1 Zn2 175.54(9) . . ?
O10 Zn1 Zn2 83.25(8) . . ?
O12 Zn1 Zn2 76.97(8) . . ?
O11 Zn2 O8 87.92(12) . . ?
O11 Zn2 N4 103.76(12) . 1_545 ?
O8 Zn2 N4 93.09(13) . 1_545 ?
O11 Zn2 O5 89.56(13) . . ?
O8 Zn2 O5 159.86(13) . . ?
N4 Zn2 O5 106.91(13) 1_545 . ?
O11 Zn2 O9 158.72(13) . . ?
O8 Zn2 O9 88.86(12) . . ?
N4 Zn2 O9 97.41(12) 1_545 . ?
O5 Zn2 O9 86.27(13) . . ?
O11 Zn2 Zn1 82.27(9) . . ?
O8 Zn2 Zn1 78.81(9) . . ?
N4 Zn2 Zn1 169.83(9) 1_545 . ?
O5 Zn2 Zn1 81.05(9) . . ?
O9 Zn2 Zn1 76.47(8) . . ?

loop_
_geom_bond_atom_site_label_1
_geom_bond_atom_site_label_2
_geom_bond_distance
_geom_bond_site_symmetry_2
_geom_bond_publ_flag
C1 C2 1.349(5) . ?
C1 N1 1.350(5) . ?
C2 C3 1.373(6) . ?
C3 C4 1.369(6) . ?
C3 N2 1.457(5) . ?
C4 C5 1.387(6) . ?
C5 N1 1.315(5) . ?
C6 O1 1.203(5) . ?
C6 N2 1.411(5) . ?
C6 C7 1.478(5) . ?
C7 C17 1.376(5) . ?
C7 C8 1.416(5) . ?
C8 C9 1.390(5) . ?
C8 C14 1.423(4) . ?
C9 C11 1.380(5) . ?
C9 C10 1.489(5) . ?
C10 O2 1.190(5) . ?
C10 N2 1.391(5) . ?
C11 C12 1.411(5) . ?
C12 C13 1.370(6) . ?
C13 C14 1.422(5) . ?
C13 C19 1.449(6) . ?
C14 C15 1.391(5) . ?
C15 C16 1.359(5) . ?
C15 C18 1.494(5) . ?
C16 C17 1.410(5) . ?
C18 O3 1.221(5) . ?
C18 N3 1.387(5) . ?
C19 O4 1.225(5) . ?
C19 N3 1.410(5) . ?
C20 C24 1.359(6) . ?
C20 C21 1.361(6) . ?
C20 N3 1.458(6) . ?
C21 C22 1.403(5) . ?
C22 N4 1.352(5) . ?
C23 N4 1.335(5) . ?
C23 C24 1.409(5) . ?
C25 O12 1.228(5) . ?
C25 O11 1.255(6) . ?
C25 C26 1.512(5) . ?
C26 C31 1.342(5) . ?
C26 C27 1.402(6) . ?
C27 C28 1.386(6) . ?
C28 C29 1.434(6) . ?
C29 C30 1.411(5) . ?
C29 C32 1.423(6) . ?
C30 C35 1.393(6) . ?
C30 C31 1.421(6) . ?
C32 C33 1.349(5) . ?
C33 C34 1.426(5) . ?
C33 C36 1.497(5) 1_554 ?
C34 C35 1.363(6) . ?
C36 O9 1.248(5) . ?
C36 O10 1.251(5) . ?
C36 C33 1.497(5) 1_556 ?
C37 O7 1.257(5) . ?
C37 O8 1.266(5) . ?
C37 C38 1.505(5) . ?
C38 C39 1.362(5) . ?
C38 C43 1.405(5) . ?
C39 C40 1.418(5) . ?
C40 C41 1.414(4) . ?
C40 C44 1.430(5) . ?
C41 C42 1.389(5) . ?
C41 C47 1.436(5) . ?
C42 C43 1.365(5) . ?
C44 C45 1.391(5) . ?
C45 C46 1.403(5) . ?
C46 C47 1.383(5) . ?
C46 C48 1.506(5) 1_655 ?
C48 O5 1.227(5) . ?
C48 O6 1.261(5) . ?
C48 C46 1.506(5) 1_455 ?
N1 Zn1 2.027(3) . ?
N4 Zn2 2.024(3) 1_565 ?
O5 Zn2 2.024(3) . ?
O6 Zn1 2.017(2) . ?
O7 Zn1 2.008(3) . ?
O8 Zn2 2.023(2) . ?
O9 Zn2 2.059(3) . ?
O10 Zn1 2.028(3) . ?
O11 Zn2 2.011(3) . ?
O12 Zn1 2.049(3) . ?
Zn1 Zn2 2.9465(5) . ?
Zn2 N4 2.024(3) 1_545 ?
